data_4073270
loop_
_publ_author_name
'Moberg, Viktor'
'Haukka, Matti'
'Koshevoy, Igor O.'
'Ortiz, Roberto'
'Nordlander, Ebbe'

_publ_section_title
;
 Unprecedented Enantioselectivity in a Cluster-Based Catalytic System
;
_journal_issue 17
_journal_name_full Organometallics
_journal_page_first 4090
_journal_paper_doi 10.1021/om070211d
_journal_volume 26
_journal_year 2007
_chemical_formula_sum 'C62 H50 F12 Fe O10 P2 Ru4'
_chemical_formula_weight 1705.09
_chemical_name_systematic
; 
 ? 
;
_space_group_IT_number 5
_symmetry_cell_setting monoclinic
_symmetry_space_group_name_Hall 'C 2y'
_symmetry_space_group_name_H-M 'C 1 2 1'
_atom_sites_solution_hydrogens mixed
_atom_sites_solution_primary direct
_atom_sites_solution_secondary difmap
_audit_creation_method SHELXL-97
_cell_angle_alpha 90.00
_cell_angle_beta 103.65(3)
_cell_angle_gamma 90.00
_cell_formula_units_Z 4
_cell_length_a 44.368(9)
_cell_length_b 10.745(2)
_cell_length_c 14.356(3)
_cell_measurement_temperature 100(2)
_cell_volume 6651(2)
_computing_cell_refinement 'EvalCCD (Duisenberg, 1998-2002)'
_computing_data_collection 'Collect (Nonius BV, 1997-2000)'
_computing_data_reduction 'EvalCCD (Duisenberg, 1998-2002)'
_computing_molecular_graphics 'XP in SHELXTL v.6.12 (Bruker AXS, 2001)'
_computing_publication_material 'SHELXL-97 (Sheldrick, 1997)'
_computing_structure_refinement 'SHELXL-97 (Sheldrick, 1997)'
_computing_structure_solution 'SHELXS-97 (Sheldrick, 1997)'
_diffrn_ambient_temperature 100(2)
_diffrn_detector_area_resol_mean 9
_diffrn_measured_fraction_theta_full 0.995
_diffrn_measured_fraction_theta_max 0.995
_diffrn_measurement_device '95mm CCD camera on \k-goniostat'
_diffrn_measurement_device_type KappaCCD
_diffrn_measurement_method CCD
_diffrn_radiation_monochromator 'horizonally mounted graphite crystal'
_diffrn_radiation_source 'fine-focus sealed tube'
_diffrn_radiation_type MoK\a
_diffrn_radiation_wavelength 0.71073
_diffrn_reflns_av_R_equivalents 0.0284
_diffrn_reflns_av_sigmaI/netI 0.0399
_diffrn_reflns_limit_h_max 57
_diffrn_reflns_limit_h_min -57
_diffrn_reflns_limit_k_max 13
_diffrn_reflns_limit_k_min -13
_diffrn_reflns_limit_l_max 18
_diffrn_reflns_limit_l_min -18
_diffrn_reflns_number 40378
_diffrn_reflns_theta_full 27.50
_diffrn_reflns_theta_max 27.50
_diffrn_reflns_theta_min 2.10
_exptl_absorpt_coefficient_mu 1.236
_exptl_absorpt_correction_T_max 0.9076
_exptl_absorpt_correction_T_min 0.7393
_exptl_absorpt_correction_type multi-scan
_exptl_absorpt_process_details 'SADABS v.2.05 (Sheldrick, 2002)'
_exptl_crystal_colour red
_exptl_crystal_density_diffrn 1.703
_exptl_crystal_density_method 'not measured'
_exptl_crystal_description plate
_exptl_crystal_F_000 3368
_exptl_crystal_size_max 0.26
_exptl_crystal_size_mid 0.23
_exptl_crystal_size_min 0.08
_refine_diff_density_max 0.946
_refine_diff_density_min -0.770
_refine_diff_density_rms 0.090
_refine_ls_abs_structure_details 'Flack H D (1983), Acta Cryst. A39, 876-881'
_refine_ls_abs_structure_Flack -0.003(13)
_refine_ls_extinction_method none
_refine_ls_goodness_of_fit_ref 1.015
_refine_ls_hydrogen_treatment mixed
_refine_ls_matrix_type full
_refine_ls_number_parameters 793
_refine_ls_number_reflns 15198
_refine_ls_number_restraints 1
_refine_ls_restrained_S_all 1.015
_refine_ls_R_factor_all 0.0352
_refine_ls_R_factor_gt 0.0280
_refine_ls_shift/su_max 0.001
_refine_ls_shift/su_mean 0.000
_refine_ls_structure_factor_coef Fsqd
_refine_ls_weighting_details 'calc w=1/[\s^2^(Fo^2^)+(0.0370P)^2^+5.7466P] where P=(Fo^2^+2Fc^2^)/3'
_refine_ls_weighting_scheme calc
_refine_ls_wR_factor_gt 0.0634
_refine_ls_wR_factor_ref 0.0659
_reflns_number_gt 13849
_reflns_number_total 15198
_reflns_threshold_expression >2sigma(I)
_cod_data_source_file om070211d-file001.cif
_cod_data_source_block ik24ev
_cod_original_sg_symbol_H-M 'C 2'
_cod_database_code 4073270

loop_
_symmetry_equiv_pos_as_xyz
'x, y, z'
'-x, y, -z'
'x+1/2, y+1/2, z'
'-x+1/2, y+1/2, -z'

loop_
_atom_site_label
_atom_site_type_symbol
_atom_site_fract_x
_atom_site_fract_y
_atom_site_fract_z
_atom_site_U_iso_or_equiv
_atom_site_adp_type
_atom_site_occupancy
_atom_site_symmetry_multiplicity
_atom_site_calc_flag
_atom_site_refinement_flags
C1 C 0.17773(8) 1.0350(3) 0.3339(2) 0.0175(7) Uani 1 1 d .
C2 C 0.15860(8) 0.8939(3) 0.4573(3) 0.0197(7) Uani 1 1 d .
C3 C 0.15635(8) 0.6883(3) 0.0764(2) 0.0178(7) Uani 1 1 d .
C4 C 0.21690(8) 0.6251(3) 0.1633(2) 0.0189(7) Uani 1 1 d .
C5 C 0.13646(9) 0.4890(4) 0.3018(3) 0.0240(8) Uani 1 1 d .
C6 C 0.16641(8) 0.6003(4) 0.4771(2) 0.0218(7) Uani 1 1 d .
C7 C 0.20179(9) 0.4896(4) 0.3670(3) 0.0255(8) Uani 1 1 d .
C8 C 0.24011(9) 0.9261(4) 0.4118(2) 0.0218(8) Uani 1 1 d .
C9 C 0.21920(7) 0.7641(3) 0.5246(2) 0.0180(7) Uani 1 1 d .
C10 C 0.25423(8) 0.6703(4) 0.4019(3) 0.0225(8) Uani 1 1 d .
C11 C 0.09775(7) 1.0250(3) 0.3735(2) 0.0155(7) Uani 1 1 d .
C12 C 0.10952(8) 1.1409(3) 0.4083(2) 0.0187(7) Uani 1 1 d .
H12 H 0.1211 1.1884 0.3731 0.022 Uiso 1 1 calc R
C13 C 0.10463(9) 1.1875(4) 0.4933(3) 0.0234(8) Uani 1 1 d .
C14 C 0.08717(9) 1.1233(4) 0.5445(3) 0.0313(9) Uani 1 1 d .
H14 H 0.0830 1.1579 0.6010 0.038 Uiso 1 1 calc R
C15 C 0.07574(11) 1.0061(4) 0.5119(3) 0.0365(11) Uani 1 1 d .
C16 C 0.08102(9) 0.9575(4) 0.4265(3) 0.0258(8) Uani 1 1 d .
H16 H 0.0731 0.8779 0.4047 0.031 Uiso 1 1 calc R
C17 C 0.11864(12) 1.3115(4) 0.5292(3) 0.0382(11) Uani 1 1 d .
C18 C 0.05756(17) 0.9339(6) 0.5681(4) 0.071(2) Uani 1 1 d .
C19 C 0.07666(7) 0.8547(3) 0.2209(2) 0.0150(7) Uani 1 1 d .
C20 C 0.08158(8) 0.7418(3) 0.1794(2) 0.0180(7) Uani 1 1 d .
H20 H 0.1021 0.7145 0.1821 0.022 Uiso 1 1 calc R
C21 C 0.05657(8) 0.6690(3) 0.1339(3) 0.0197(7) Uani 1 1 d .
C22 C 0.02618(8) 0.7063(3) 0.1302(3) 0.0229(8) Uani 1 1 d .
H22 H 0.0092 0.6555 0.0998 0.027 Uiso 1 1 calc R
C23 C 0.02132(8) 0.8173(4) 0.1709(3) 0.0212(8) Uani 1 1 d .
C24 C 0.04631(7) 0.8920(3) 0.2163(2) 0.0181(7) Uani 1 1 d .
H24 H 0.0425 0.9688 0.2443 0.022 Uiso 1 1 calc R
C25 C 0.06095(9) 0.5475(4) 0.0876(3) 0.0327(10) Uani 1 1 d .
C26 C -0.01064(9) 0.8646(4) 0.1657(3) 0.0369(10) Uani 1 1 d .
C27 C 0.10566(8) 1.0830(3) 0.1812(2) 0.0149(7) Uani 1 1 d .
H27 H 0.1230 1.1429 0.2050 0.018 Uiso 1 1 calc R
C28 C 0.07570(8) 1.1565(3) 0.1657(3) 0.0219(8) Uani 1 1 d .
H28A H 0.0777 1.2337 0.1313 0.033 Uiso 1 1 calc R
H28B H 0.0714 1.1766 0.2278 0.033 Uiso 1 1 calc R
H28C H 0.0586 1.1068 0.1278 0.033 Uiso 1 1 calc R
C29 C 0.11077(7) 1.0271(3) 0.0900(2) 0.0147(7) Uani 1 1 d .
C30 C 0.13901(7) 1.0243(3) 0.0554(2) 0.0151(7) Uani 1 1 d .
C31 C 0.13261(8) 0.9475(3) -0.0285(2) 0.0161(7) Uani 1 1 d .
H31 H 0.1468 0.9295 -0.0669 0.019 Uiso 1 1 calc R
C32 C 0.10184(7) 0.9028(3) -0.0451(2) 0.0155(7) Uani 1 1 d .
H32 H 0.0919 0.8494 -0.0959 0.019 Uiso 1 1 calc R
C33 C 0.08840(7) 0.9514(3) 0.0273(2) 0.0143(7) Uani 1 1 d .
H33 H 0.0678 0.9362 0.0333 0.017 Uiso 1 1 calc R
C34 C 0.08979(9) 1.2763(4) -0.0598(3) 0.0275(8) Uani 1 1 d .
H34 H 0.0897 1.3320 -0.0084 0.033 Uiso 1 1 calc R
C35 C 0.11503(9) 1.2535(4) -0.1019(3) 0.0284(9) Uani 1 1 d .
H35 H 0.1349 1.2910 -0.0831 0.034 Uiso 1 1 calc R
C36 C 0.10592(9) 1.1673(4) -0.1756(3) 0.0286(9) Uani 1 1 d .
H36 H 0.1184 1.1368 -0.2159 0.034 Uiso 1 1 calc R
C37 C 0.07465(9) 1.1326(4) -0.1801(3) 0.0258(8) Uani 1 1 d .
H37 H 0.0626 1.0745 -0.2232 0.031 Uiso 1 1 calc R
C38 C 0.06479(9) 1.2014(4) -0.1077(3) 0.0247(8) Uani 1 1 d .
H38 H 0.0449 1.1975 -0.0941 0.030 Uiso 1 1 calc R
C39 C 0.16746(7) 1.0987(3) 0.0971(2) 0.0155(7) Uani 1 1 d .
C40 C 0.19869(8) 1.0533(3) 0.1156(2) 0.0160(7) Uani 1 1 d .
C41 C 0.22280(8) 1.1353(3) 0.1530(3) 0.0222(8) Uani 1 1 d .
H41 H 0.2435 1.1060 0.1638 0.027 Uiso 1 1 calc R
C42 C 0.21776(8) 1.2579(4) 0.1749(3) 0.0232(8) Uani 1 1 d .
H42 H 0.2347 1.3109 0.2015 0.028 Uiso 1 1 calc R
C43 C 0.18771(8) 1.3018(3) 0.1576(2) 0.0212(8) Uani 1 1 d .
H43 H 0.1838 1.3856 0.1722 0.025 Uiso 1 1 calc R
C44 C 0.16344(8) 1.2229(3) 0.1188(2) 0.0166(7) Uani 1 1 d .
H44 H 0.1429 1.2551 0.1063 0.020 Uiso 1 1 calc R
C45 C 0.20053(7) 0.8736(4) -0.0328(2) 0.0189(7) Uani 1 1 d .
C46 C 0.19636(8) 0.7556(4) -0.0746(2) 0.0250(8) Uani 1 1 d .
H46 H 0.1979 0.6837 -0.0352 0.030 Uiso 1 1 calc R
C47 C 0.19003(9) 0.7433(5) -0.1731(3) 0.0381(11) Uani 1 1 d .
H47 H 0.1868 0.6630 -0.2015 0.046 Uiso 1 1 calc R
C48 C 0.18838(10) 0.8481(5) -0.2306(3) 0.0419(13) Uani 1 1 d .
H48 H 0.1839 0.8396 -0.2984 0.050 Uiso 1 1 calc R
C49 C 0.19330(9) 0.9644(5) -0.1895(3) 0.0377(11) Uani 1 1 d .
H49 H 0.1921 1.0358 -0.2292 0.045 Uiso 1 1 calc R
C50 C 0.19998(8) 0.9785(4) -0.0901(3) 0.0275(9) Uani 1 1 d .
H50 H 0.2041 1.0586 -0.0619 0.033 Uiso 1 1 calc R
C51 C 0.25144(7) 0.8852(3) 0.1266(2) 0.0159(6) Uani 1 1 d .
C52 C 0.26841(9) 0.8933(6) 0.2202(3) 0.0449(13) Uani 1 1 d .
H52 H 0.2578 0.9049 0.2698 0.054 Uiso 1 1 calc R
C53 C 0.30029(9) 0.8849(5) 0.2441(3) 0.0349(10) Uani 1 1 d .
H53 H 0.3111 0.8894 0.3095 0.042 Uiso 1 1 calc R
C54 C 0.31611(9) 0.8707(5) 0.1765(3) 0.0422(12) Uani 1 1 d .
H54 H 0.3381 0.8651 0.1928 0.051 Uiso 1 1 calc R
C55 C 0.29959(11) 0.8643(10) 0.0819(4) 0.102(3) Uani 1 1 d .
H55 H 0.3104 0.8557 0.0325 0.123 Uiso 1 1 calc R
C56 C 0.26761(9) 0.8705(7) 0.0583(3) 0.0590(17) Uani 1 1 d .
H56 H 0.2568 0.8642 -0.0070 0.071 Uiso 1 1 calc R
O1 O 0.18782(6) 1.1335(2) 0.34304(19) 0.0270(6) Uani 1 1 d .
O2 O 0.15702(6) 0.9073(3) 0.53513(18) 0.0310(7) Uani 1 1 d .
O3 O 0.13807(6) 0.6487(3) 0.01374(18) 0.0283(6) Uani 1 1 d .
O4 O 0.23535(7) 0.5550(3) 0.1534(2) 0.0328(7) Uani 1 1 d .
O5 O 0.11968(7) 0.4073(3) 0.2797(2) 0.0407(8) Uani 1 1 d .
O6 O 0.16383(7) 0.5937(3) 0.55422(19) 0.0335(7) Uani 1 1 d .
O7 O 0.22034(7) 0.4136(3) 0.3764(2) 0.0353(7) Uani 1 1 d .
O8 O 0.25397(7) 1.0171(3) 0.4236(2) 0.0358(7) Uani 1 1 d .
O9 O 0.22113(6) 0.7613(3) 0.60553(16) 0.0243(6) Uani 1 1 d .
O10 O 0.27595(6) 0.6151(3) 0.4073(2) 0.0364(7) Uani 1 1 d .
F1 F 0.14694(7) 1.3270(3) 0.5107(2) 0.0534(8) Uani 1 1 d .
F2 F 0.12319(8) 1.3229(3) 0.62318(19) 0.0584(9) Uani 1 1 d .
F3 F 0.10242(8) 1.4070(3) 0.4870(2) 0.0658(9) Uani 1 1 d .
F4 F 0.07392(10) 0.9042(3) 0.6538(2) 0.0736(10) Uani 1 1 d .
F5 F 0.03435(9) 1.0070(5) 0.5875(3) 0.0910(13) Uani 1 1 d .
F6 F 0.04560(15) 0.8347(5) 0.5265(3) 0.173(3) Uani 1 1 d .
F7 F 0.05054(8) 0.4509(3) 0.1300(3) 0.0711(10) Uani 1 1 d .
F8 F 0.04597(9) 0.5443(3) -0.0030(2) 0.0863(14) Uani 1 1 d .
F9 F 0.09035(6) 0.5211(2) 0.09137(19) 0.0406(6) Uani 1 1 d .
F10 F -0.03242(6) 0.7903(3) 0.1175(2) 0.0546(8) Uani 1 1 d .
F11 F -0.01559(7) 0.9721(3) 0.1188(4) 0.0864(14) Uani 1 1 d .
F12 F -0.01611(7) 0.8832(6) 0.2491(2) 0.1100(19) Uani 1 1 d .
P1 P 0.109890(19) 0.95439(8) 0.27243(6) 0.01198(16) Uani 1 1 d .
P2 P 0.208665(18) 0.89062(8) 0.09746(6) 0.01409(17) Uani 1 1 d .
Fe1 Fe 0.102339(10) 1.09130(4) -0.04862(3) 0.01435(10) Uani 1 1 d .
Ru1 Ru 0.159652(6) 0.87552(2) 0.328904(18) 0.01204(6) Uani 1 1 d .
Ru2 Ru 0.187502(6) 0.74073(2) 0.183973(17) 0.01233(6) Uani 1 1 d .
Ru3 Ru 0.169034(6) 0.60662(2) 0.347546(18) 0.01452(6) Uani 1 1 d .
Ru4 Ru 0.218113(6) 0.77377(2) 0.392303(18) 0.01315(6) Uani 1 1 d .
C99 C 0.10762(19) 0.6070(9) 0.7532(6) 0.102(2) Uiso 1 1 d .
H99A H 0.1202 0.5313 0.7674 0.153 Uiso 1 1 calc R
H99B H 0.1169 0.6730 0.7979 0.153 Uiso 1 1 calc R
H99C H 0.1068 0.6337 0.6874 0.153 Uiso 1 1 calc R
C98 C 0.05934(17) 0.4731(7) 0.7063(6) 0.083(2) Uiso 1 1 d .
H98A H 0.0722 0.3979 0.7254 0.099 Uiso 1 1 calc R
H98B H 0.0585 0.4897 0.6379 0.099 Uiso 1 1 calc R
C97 C 0.0742(2) 0.5799(9) 0.7643(7) 0.112(3) Uiso 1 1 d .
H97A H 0.0750 0.5632 0.8326 0.134 Uiso 1 1 calc R
H97B H 0.0612 0.6549 0.7451 0.134 Uiso 1 1 calc R
C96 C 0.0270(2) 0.4479(9) 0.7177(7) 0.114(3) Uiso 1 1 d .
H96A H 0.0138 0.5216 0.6957 0.137 Uiso 1 1 calc R
H96B H 0.0277 0.4352 0.7865 0.137 Uiso 1 1 calc R
C95 C 0.0118(3) 0.3296(12) 0.6592(9) 0.150(4) Uiso 1 1 d .
H95A H 0.0086 0.3492 0.5902 0.180 Uiso 1 1 calc R
H95B H 0.0272 0.2611 0.6733 0.180 Uiso 1 1 calc R
C94 C -0.0199(3) 0.2781(14) 0.6758(9) 0.183(5) Uiso 1 1 d .
H94A H -0.0165 0.2427 0.7404 0.274 Uiso 1 1 calc R
H94B H -0.0280 0.2135 0.6283 0.274 Uiso 1 1 calc R
H94C H -0.0349 0.3463 0.6691 0.274 Uiso 1 1 calc R
H01 H 0.1630 0.8504 0.1961 0.050 Uiso 1 1 d .
H02 H 0.1430 0.7371 0.3284 0.050 Uiso 1 1 d .
H03 H 0.1686 0.6121 0.2323 0.050 Uiso 1 1 d .
H04 H 0.2098 0.7932 0.2506 0.050 Uiso 1 1 d .

loop_
_atom_site_aniso_label
_atom_site_aniso_U_11
_atom_site_aniso_U_22
_atom_site_aniso_U_33
_atom_site_aniso_U_23
_atom_site_aniso_U_13
_atom_site_aniso_U_12
C1 0.0189(18) 0.0210(19) 0.0119(16) -0.0017(15) 0.0025(13) 0.0008(14)
C2 0.0158(16) 0.0202(18) 0.0229(18) 0.0030(16) 0.0037(13) 0.0066(14)
C3 0.0147(17) 0.0213(17) 0.0181(17) -0.0037(15) 0.0055(14) 0.0007(14)
C4 0.0187(17) 0.0187(17) 0.0216(17) -0.0040(15) 0.0092(14) -0.0020(14)
C5 0.0230(19) 0.025(2) 0.0201(18) 0.0065(17) -0.0024(15) -0.0030(16)
C6 0.0254(18) 0.0174(17) 0.0206(18) 0.0010(16) 0.0015(14) -0.0030(16)
C7 0.024(2) 0.030(2) 0.0193(18) -0.0008(17) -0.0021(15) 0.0023(17)
C8 0.0235(19) 0.029(2) 0.0117(16) 0.0004(15) 0.0010(14) -0.0019(16)
C9 0.0141(16) 0.0181(18) 0.0205(17) 0.0019(16) 0.0016(13) 0.0024(14)
C10 0.0174(19) 0.028(2) 0.0209(18) -0.0003(16) 0.0025(14) 0.0030(16)
C11 0.0129(16) 0.0224(17) 0.0115(15) 0.0011(14) 0.0031(12) 0.0032(13)
C12 0.0218(18) 0.0179(17) 0.0185(17) 0.0021(14) 0.0087(14) 0.0015(14)
C13 0.026(2) 0.0245(18) 0.0186(18) -0.0048(16) 0.0027(15) 0.0024(16)
C14 0.033(2) 0.045(3) 0.0191(18) -0.0111(19) 0.0131(16) -0.003(2)
C15 0.046(3) 0.048(3) 0.0217(19) -0.009(2) 0.0203(18) -0.018(2)
C16 0.029(2) 0.032(2) 0.0190(18) -0.0062(17) 0.0118(15) -0.0120(17)
C17 0.052(3) 0.035(2) 0.028(2) -0.011(2) 0.011(2) 0.003(2)
C18 0.099(5) 0.091(5) 0.038(3) -0.039(3) 0.048(3) -0.057(4)
C19 0.0151(16) 0.0175(17) 0.0128(15) 0.0038(14) 0.0043(12) -0.0021(13)
C20 0.0157(16) 0.0213(16) 0.0171(15) 0.0003(16) 0.0044(13) 0.0038(14)
C21 0.0186(18) 0.0186(18) 0.0200(17) 0.0029(15) 0.0009(14) 0.0032(14)
C22 0.0174(18) 0.0206(19) 0.0270(19) 0.0016(16) -0.0020(15) -0.0028(14)
C23 0.0141(17) 0.0252(18) 0.0241(18) 0.0001(16) 0.0044(14) 0.0004(14)
C24 0.0174(16) 0.0203(17) 0.0170(16) 0.0011(15) 0.0050(13) 0.0004(14)
C25 0.023(2) 0.025(2) 0.043(2) -0.011(2) -0.0061(18) 0.0012(16)
C26 0.0164(19) 0.044(3) 0.050(3) -0.021(2) 0.0057(17) -0.0020(19)
C27 0.0189(16) 0.0130(16) 0.0131(15) 0.0017(14) 0.0043(12) 0.0011(13)
C28 0.0201(18) 0.0240(18) 0.0230(18) 0.0055(16) 0.0079(14) 0.0051(15)
C29 0.0136(16) 0.0152(16) 0.0153(16) 0.0043(14) 0.0034(13) 0.0000(13)
C30 0.0130(16) 0.0222(17) 0.0104(15) 0.0012(14) 0.0032(12) 0.0012(13)
C31 0.0151(16) 0.0208(17) 0.0137(15) -0.0028(14) 0.0059(13) -0.0013(13)
C32 0.0156(16) 0.0189(17) 0.0115(15) -0.0046(14) 0.0021(12) -0.0002(13)
C33 0.0101(15) 0.0173(16) 0.0161(16) 0.0030(14) 0.0043(12) 0.0028(12)
C34 0.040(2) 0.0204(18) 0.0211(18) 0.0102(17) 0.0053(16) 0.0038(17)
C35 0.027(2) 0.031(2) 0.0241(18) 0.0152(19) -0.0005(15) -0.0075(17)
C36 0.027(2) 0.038(2) 0.0222(18) 0.0121(18) 0.0087(16) 0.0033(17)
C37 0.028(2) 0.030(2) 0.0155(16) 0.0044(16) -0.0033(14) 0.0010(16)
C38 0.0205(19) 0.030(2) 0.0227(18) 0.0135(16) 0.0038(15) 0.0090(15)
C39 0.0141(15) 0.0230(17) 0.0100(14) 0.0002(15) 0.0042(12) -0.0036(14)
C40 0.0137(16) 0.0198(17) 0.0157(16) 0.0028(14) 0.0061(13) -0.0004(13)
C41 0.0135(17) 0.0246(19) 0.0291(19) -0.0047(16) 0.0064(14) -0.0018(14)
C42 0.0170(17) 0.023(2) 0.0286(18) -0.0029(17) 0.0041(14) -0.0051(15)
C43 0.0225(19) 0.0210(19) 0.0194(17) -0.0008(15) 0.0033(14) -0.0017(14)
C44 0.0163(17) 0.0213(19) 0.0121(15) 0.0017(14) 0.0031(13) 0.0005(13)
C45 0.0102(15) 0.034(2) 0.0126(15) -0.0002(16) 0.0038(12) 0.0011(15)
C46 0.0192(18) 0.039(2) 0.0172(16) -0.0077(18) 0.0043(13) 0.0056(17)
C47 0.028(2) 0.066(3) 0.0190(18) -0.016(2) 0.0035(16) 0.010(2)
C48 0.025(2) 0.089(4) 0.0126(18) -0.006(2) 0.0046(16) 0.011(2)
C49 0.019(2) 0.073(3) 0.023(2) 0.014(2) 0.0087(16) 0.007(2)
C50 0.0144(18) 0.050(3) 0.0185(18) 0.0044(19) 0.0048(14) -0.0005(17)
C51 0.0119(15) 0.0182(16) 0.0173(15) 0.0002(15) 0.0031(12) 0.0016(14)
C52 0.0163(18) 0.102(4) 0.0193(18) 0.002(2) 0.0096(15) -0.013(2)
C53 0.0218(19) 0.059(3) 0.0199(18) 0.006(2) -0.0023(15) -0.012(2)
C54 0.0151(18) 0.081(4) 0.029(2) -0.020(2) 0.0025(16) 0.008(2)
C55 0.022(2) 0.258(11) 0.028(2) -0.030(4) 0.009(2) 0.024(4)
C56 0.0157(19) 0.144(6) 0.0163(18) -0.010(3) 0.0019(15) 0.008(3)
O1 0.0320(15) 0.0227(15) 0.0234(13) -0.0022(12) 0.0010(11) -0.0069(12)
O2 0.0343(16) 0.0470(18) 0.0133(13) 0.0005(13) 0.0085(11) 0.0161(13)
O3 0.0255(14) 0.0318(15) 0.0240(13) -0.0048(12) -0.0015(11) -0.0050(11)
O4 0.0287(15) 0.0278(15) 0.0459(17) -0.0010(14) 0.0170(13) 0.0035(12)
O5 0.0397(17) 0.0384(18) 0.0367(17) 0.0094(15) -0.0056(13) -0.0163(15)
O6 0.0460(18) 0.0349(16) 0.0211(14) 0.0039(14) 0.0109(12) -0.0088(14)
O7 0.0346(16) 0.0268(15) 0.0361(16) -0.0055(13) -0.0085(13) 0.0141(13)
O8 0.0412(18) 0.0308(16) 0.0330(16) -0.0030(14) 0.0043(13) -0.0177(14)
O9 0.0216(13) 0.0361(16) 0.0155(12) 0.0008(13) 0.0051(9) 0.0023(12)
O10 0.0254(15) 0.0439(17) 0.0394(16) 0.0003(15) 0.0067(12) 0.0162(14)
F1 0.0589(19) 0.0489(16) 0.0570(18) -0.0209(15) 0.0228(15) -0.0276(14)
F2 0.092(2) 0.0567(18) 0.0295(13) -0.0204(14) 0.0210(15) -0.0332(17)
F3 0.085(2) 0.0330(16) 0.070(2) -0.0048(15) 0.0001(18) 0.0009(15)
F4 0.119(3) 0.064(2) 0.0525(19) 0.0162(17) 0.049(2) -0.004(2)
F5 0.068(2) 0.147(4) 0.074(2) 0.009(3) 0.048(2) -0.018(3)
F6 0.290(7) 0.177(5) 0.100(3) -0.087(3) 0.145(4) -0.196(5)
F7 0.063(2) 0.0244(14) 0.137(3) -0.0078(17) 0.046(2) -0.0055(14)
F8 0.102(3) 0.070(2) 0.0545(18) -0.0481(18) -0.0450(18) 0.054(2)
F9 0.0303(13) 0.0339(13) 0.0567(16) -0.0216(13) 0.0082(12) 0.0068(11)
F10 0.0156(12) 0.0551(18) 0.087(2) -0.0217(17) -0.0006(13) -0.0041(12)
F11 0.0307(16) 0.0393(17) 0.183(4) 0.016(2) 0.013(2) 0.0168(14)
F12 0.0263(15) 0.240(6) 0.065(2) -0.064(3) 0.0125(15) 0.023(3)
P1 0.0120(4) 0.0144(4) 0.0105(4) 0.0000(3) 0.0046(3) 0.0004(3)
P2 0.0106(4) 0.0203(4) 0.0124(4) -0.0022(4) 0.0047(3) -0.0009(3)
Fe1 0.0127(2) 0.0188(2) 0.0115(2) 0.0016(2) 0.00275(17) -0.00074(19)
Ru1 0.01117(12) 0.01485(13) 0.01038(11) 0.00027(11) 0.00310(9) 0.00128(10)
Ru2 0.01033(12) 0.01570(12) 0.01111(11) -0.00169(11) 0.00285(9) 0.00051(10)
Ru3 0.01358(12) 0.01454(13) 0.01452(12) 0.00134(11) 0.00146(10) -0.00074(11)
Ru4 0.01112(13) 0.01612(14) 0.01149(12) -0.00083(11) 0.00122(9) 0.00056(10)

loop_
_atom_type_symbol
_atom_type_description
_atom_type_scat_dispersion_real
_atom_type_scat_dispersion_imag
_atom_type_scat_source
C C 0.0033 0.0016 'International Tables Vol C Tables 4.2.6.8 and 6.1.1.4'
H H 0.0000 0.0000 'International Tables Vol C Tables 4.2.6.8 and 6.1.1.4'
O O 0.0106 0.0060 'International Tables Vol C Tables 4.2.6.8 and 6.1.1.4'
F F 0.0171 0.0103 'International Tables Vol C Tables 4.2.6.8 and 6.1.1.4'
P P 0.1023 0.0942 'International Tables Vol C Tables 4.2.6.8 and 6.1.1.4'
Fe Fe 0.3463 0.8444 'International Tables Vol C Tables 4.2.6.8 and 6.1.1.4'
Ru Ru -1.2594 0.8363 'International Tables Vol C Tables 4.2.6.8 and 6.1.1.4'

loop_
_geom_angle_atom_site_label_1
_geom_angle_atom_site_label_2
_geom_angle_atom_site_label_3
_geom_angle
O1 C1 Ru1 174.8(3)
O2 C2 Ru1 177.7(3)
O3 C3 Ru2 175.4(3)
O4 C4 Ru2 178.0(3)
O5 C5 Ru3 171.2(3)
O6 C6 Ru3 177.3(3)
O7 C7 Ru3 175.9(4)
O8 C8 Ru4 178.7(3)
O9 C9 Ru4 176.8(3)
O10 C10 Ru4 176.8(4)
C16 C11 C12 118.3(3)
C16 C11 P1 121.0(3)
C12 C11 P1 119.9(3)
C13 C12 C11 121.0(3)
C13 C12 H12 119.5
C11 C12 H12 119.5
C14 C13 C12 121.1(3)
C14 C13 C17 120.0(4)
C12 C13 C17 118.9(4)
C13 C14 C15 118.7(3)
C13 C14 H14 120.6
C15 C14 H14 120.6
C14 C15 C16 120.4(4)
C14 C15 C18 119.3(4)
C16 C15 C18 120.3(4)
C11 C16 C15 120.4(4)
C11 C16 H16 119.8
C15 C16 H16 119.8
F3 C17 F2 109.4(4)
F3 C17 F1 104.2(4)
F2 C17 F1 105.3(4)
F3 C17 C13 113.3(4)
F2 C17 C13 112.4(4)
F1 C17 C13 111.6(3)
F6 C18 F4 108.2(6)
F6 C18 F5 108.9(6)
F4 C18 F5 102.9(4)
F6 C18 C15 113.7(4)
F4 C18 C15 112.7(5)
F5 C18 C15 109.9(6)
C24 C19 C20 118.6(3)
C24 C19 P1 121.9(3)
C20 C19 P1 119.3(2)
C21 C20 C19 120.3(3)
C21 C20 H20 119.9
C19 C20 H20 119.9
C20 C21 C22 120.9(3)
C20 C21 C25 121.8(3)
C22 C21 C25 117.3(3)
C23 C22 C21 118.9(3)
C23 C22 H22 120.6
C21 C22 H22 120.6
C22 C23 C24 120.8(3)
C22 C23 C26 121.3(3)
C24 C23 C26 117.9(3)
C19 C24 C23 120.6(3)
C19 C24 H24 119.7
C23 C24 H24 119.7
F8 C25 F9 107.4(4)
F8 C25 F7 106.3(4)
F9 C25 F7 104.9(3)
F8 C25 C21 112.0(3)
F9 C25 C21 113.5(3)
F7 C25 C21 112.3(4)
F12 C26 F10 107.8(4)
F12 C26 F11 106.9(5)
F10 C26 F11 104.4(4)
F12 C26 C23 113.0(4)
F10 C26 C23 113.0(3)
F11 C26 C23 111.3(4)
C29 C27 C28 112.7(3)
C29 C27 P1 107.5(2)
C28 C27 P1 115.1(2)
C29 C27 H27 107.0
C28 C27 H27 107.0
P1 C27 H27 107.0
C27 C28 H28A 109.5
C27 C28 H28B 109.5
H28A C28 H28B 109.5
C27 C28 H28C 109.5
H28A C28 H28C 109.5
H28B C28 H28C 109.5
C33 C29 C30 107.5(3)
C33 C29 C27 123.4(3)
C30 C29 C27 128.6(3)
C33 C29 Fe1 68.91(18)
C30 C29 Fe1 69.55(18)
C27 C29 Fe1 132.7(2)
C31 C30 C29 106.5(3)
C31 C30 C39 128.8(3)
C29 C30 C39 124.5(3)
C31 C30 Fe1 68.03(19)
C29 C30 Fe1 69.12(18)
C39 C30 Fe1 123.4(2)
C32 C31 C30 109.2(3)
C32 C31 Fe1 69.7(2)
C30 C31 Fe1 70.95(19)
C32 C31 H31 125.4
C30 C31 H31 125.4
Fe1 C31 H31 125.5
C31 C32 C33 107.9(3)
C31 C32 Fe1 69.4(2)
C33 C32 Fe1 70.01(19)
C31 C32 H32 126.0
C33 C32 H32 126.0
Fe1 C32 H32 126.1
C32 C33 C29 108.8(3)
C32 C33 Fe1 69.24(19)
C29 C33 Fe1 70.32(19)
C32 C33 H33 125.6
C29 C33 H33 125.6
Fe1 C33 H33 126.4
C38 C34 C35 107.6(3)
C38 C34 Fe1 69.8(2)
C35 C34 Fe1 68.9(2)
C38 C34 H34 126.2
C35 C34 H34 126.2
Fe1 C34 H34 126.7
C36 C35 C34 108.8(4)
C36 C35 Fe1 70.1(2)
C34 C35 Fe1 70.7(2)
C36 C35 H35 125.6
C34 C35 H35 125.6
Fe1 C35 H35 125.2
C35 C36 C37 108.3(4)
C35 C36 Fe1 70.0(2)
C37 C36 Fe1 69.8(2)
C35 C36 H36 125.8
C37 C36 H36 125.8
Fe1 C36 H36 126.0
C36 C37 C38 107.1(3)
C36 C37 Fe1 69.4(2)
C38 C37 Fe1 70.2(2)
C36 C37 H37 126.4
C38 C37 H37 126.4
Fe1 C37 H37 125.6
C34 C38 C37 108.1(3)
C34 C38 Fe1 70.1(2)
C37 C38 Fe1 69.2(2)
C34 C38 H38 126.0
C37 C38 H38 126.0
Fe1 C38 H38 126.3
C44 C39 C40 117.0(3)
C44 C39 C30 117.5(3)
C40 C39 C30 125.4(3)
C41 C40 C39 118.5(3)
C41 C40 P2 117.9(3)
C39 C40 P2 123.5(3)
C42 C41 C40 122.6(3)
C42 C41 H41 118.7
C40 C41 H41 118.7
C43 C42 C41 119.0(3)
C43 C42 H42 120.5
C41 C42 H42 120.5
C42 C43 C44 119.4(3)
C42 C43 H43 120.3
C44 C43 H43 120.3
C43 C44 C39 123.4(3)
C43 C44 H44 118.3
C39 C44 H44 118.3
C50 C45 C46 120.0(3)
C50 C45 P2 119.7(3)
C46 C45 P2 120.3(3)
C47 C46 C45 120.1(4)
C47 C46 H46 120.0
C45 C46 H46 120.0
C46 C47 C48 120.0(5)
C46 C47 H47 120.0
C48 C47 H47 120.0
C49 C48 C47 120.0(4)
C49 C48 H48 120.0
C47 C48 H48 120.0
C48 C49 C50 120.7(4)
C48 C49 H49 119.6
C50 C49 H49 119.6
C45 C50 C49 119.1(4)
C45 C50 H50 120.5
C49 C50 H50 120.5
C56 C51 C52 116.9(3)
C56 C51 P2 122.1(3)
C52 C51 P2 120.9(3)
C53 C52 C51 122.0(4)
C53 C52 H52 119.0
C51 C52 H52 119.0
C54 C53 C52 120.8(4)
C54 C53 H53 119.6
C52 C53 H53 119.6
C53 C54 C55 118.2(4)
C53 C54 H54 120.9
C55 C54 H54 120.9
C56 C55 C54 120.9(4)
C56 C55 H55 119.6
C54 C55 H55 119.6
C51 C56 C55 121.2(4)
C51 C56 H56 119.4
C55 C56 H56 119.4
C11 P1 C19 101.74(15)
C11 P1 C27 104.35(15)
C19 P1 C27 102.12(15)
C11 P1 Ru1 107.94(11)
C19 P1 Ru1 122.37(11)
C27 P1 Ru1 116.15(11)
C45 P2 C40 104.14(17)
C45 P2 C51 99.96(15)
C40 P2 C51 105.48(16)
C45 P2 Ru2 117.58(13)
C40 P2 Ru2 115.83(11)
C51 P2 Ru2 112.03(11)
C31 Fe1 C32 40.86(13)
C31 Fe1 C35 118.33(15)
C32 Fe1 C35 150.57(15)
C31 Fe1 C33 68.59(13)
C32 Fe1 C33 40.75(13)
C35 Fe1 C33 168.21(15)
C31 Fe1 C36 104.18(15)
C32 Fe1 C36 115.28(15)
C35 Fe1 C36 39.96(16)
C33 Fe1 C36 150.74(16)
C31 Fe1 C37 122.17(15)
C32 Fe1 C37 103.45(15)
C35 Fe1 C37 68.05(15)
C33 Fe1 C37 117.54(15)
C36 Fe1 C37 40.84(16)
C31 Fe1 C29 69.02(13)
C32 Fe1 C29 68.92(13)
C35 Fe1 C29 130.41(14)
C33 Fe1 C29 40.77(13)
C36 Fe1 C29 164.99(15)
C37 Fe1 C29 154.10(15)
C31 Fe1 C38 160.82(15)
C32 Fe1 C38 124.94(15)
C35 Fe1 C38 67.76(16)
C33 Fe1 C38 109.06(14)
C36 Fe1 C38 68.09(16)
C37 Fe1 C38 40.68(16)
C29 Fe1 C38 122.50(14)
C31 Fe1 C34 154.99(15)
C32 Fe1 C34 164.14(15)
C35 Fe1 C34 40.40(16)
C33 Fe1 C34 130.00(14)
C36 Fe1 C34 67.69(16)
C37 Fe1 C34 68.04(16)
C29 Fe1 C34 112.54(14)
C38 Fe1 C34 40.10(16)
C31 Fe1 C30 41.02(13)
C32 Fe1 C30 69.13(13)
C35 Fe1 C30 109.30(14)
C33 Fe1 C30 69.00(13)
C36 Fe1 C30 124.99(15)
C37 Fe1 C30 160.90(15)
C29 Fe1 C30 41.33(13)
C38 Fe1 C30 157.54(14)
C34 Fe1 C30 123.10(15)
C2 Ru1 C1 88.59(15)
C2 Ru1 P1 93.59(11)
C1 Ru1 P1 92.43(11)
C2 Ru1 Ru4 87.53(10)
C1 Ru1 Ru4 89.38(11)
P1 Ru1 Ru4 177.89(2)
C2 Ru1 Ru3 92.90(11)
C1 Ru1 Ru3 147.63(11)
P1 Ru1 Ru3 119.69(2)
Ru4 Ru1 Ru3 58.424(10)
C2 Ru1 Ru2 147.06(10)
C1 Ru1 Ru2 102.83(11)
P1 Ru1 Ru2 116.28(3)
Ru4 Ru1 Ru2 62.20(2)
Ru3 Ru1 Ru2 61.157(11)
C2 Ru1 H01 176.7
C1 Ru1 H01 91.9
P1 Ru1 H01 89.7
Ru4 Ru1 H01 89.2
Ru3 Ru1 H01 84.9
Ru2 Ru1 H01 29.7
C2 Ru1 H02 89.1
C1 Ru1 H02 177.4
P1 Ru1 H02 86.6
Ru4 Ru1 H02 91.6
Ru3 Ru1 H02 33.7
Ru2 Ru1 H02 79.7
H01 Ru1 H02 90.4
C4 Ru2 C3 94.27(15)
C4 Ru2 P2 89.48(11)
C3 Ru2 P2 94.48(11)
C4 Ru2 Ru4 93.91(11)
C3 Ru2 Ru4 156.56(10)
P2 Ru2 Ru4 107.53(3)
C4 Ru2 Ru1 146.90(11)
C3 Ru2 Ru1 111.36(10)
P2 Ru2 Ru1 108.23(3)
Ru4 Ru2 Ru1 54.578(15)
C4 Ru2 Ru3 97.65(11)
C3 Ru2 Ru3 102.20(11)
P2 Ru2 Ru3 161.26(2)
Ru4 Ru2 Ru3 54.892(14)
Ru1 Ru2 Ru3 57.707(17)
C4 Ru2 H01 175.0
C3 Ru2 H01 85.8
P2 Ru2 H01 85.5
Ru4 Ru2 H01 88.0
Ru1 Ru2 H01 36.4
Ru3 Ru2 H01 87.2
C4 Ru2 H03 87.5
C3 Ru2 H03 77.0
P2 Ru2 H03 170.7
Ru4 Ru2 H03 81.5
Ru1 Ru2 H03 78.7
Ru3 Ru2 H03 28.0
H01 Ru2 H03 97.3
C4 Ru2 H04 88.1
C3 Ru2 H04 170.7
P2 Ru2 H04 76.6
Ru4 Ru2 H04 31.5
Ru1 Ru2 H04 70.0
Ru3 Ru2 H04 86.3
H01 Ru2 H04 91.1
H03 Ru2 H04 112.1
C7 Ru3 C6 93.14(16)
C7 Ru3 C5 95.94(17)
C6 Ru3 C5 95.57(16)
C7 Ru3 Ru4 82.10(12)
C6 Ru3 Ru4 91.28(11)
C5 Ru3 Ru4 172.97(12)
C7 Ru3 Ru1 139.31(12)
C6 Ru3 Ru1 94.87(12)
C5 Ru3 Ru1 122.76(11)
Ru4 Ru3 Ru1 57.927(15)
C7 Ru3 Ru2 95.24(12)
C6 Ru3 Ru2 150.45(11)
C5 Ru3 Ru2 111.61(11)
Ru4 Ru3 Ru2 62.03(2)
Ru1 Ru3 Ru2 61.136(12)
C7 Ru3 H02 170.1
C6 Ru3 H02 89.5
C5 Ru3 H02 93.3
Ru4 Ru3 H02 88.3
Ru1 Ru3 H02 30.8
Ru2 Ru3 H02 78.0
C7 Ru3 H03 89.9
C6 Ru3 H03 176.0
C5 Ru3 H03 81.4
Ru4 Ru3 H03 91.8
Ru1 Ru3 H03 84.6
Ru2 Ru3 H03 31.5
H02 Ru3 H03 88.0
C9 Ru4 C8 90.52(15)
C9 Ru4 C10 94.16(15)
C8 Ru4 C10 95.59(16)
C9 Ru4 Ru1 98.74(10)
C8 Ru4 Ru1 96.77(12)
C10 Ru4 Ru1 162.02(11)
C9 Ru4 Ru3 91.69(11)
C8 Ru4 Ru3 160.40(12)
C10 Ru4 Ru3 103.67(12)
Ru1 Ru4 Ru3 63.648(19)
C9 Ru4 Ru2 153.25(10)
C8 Ru4 Ru2 110.25(10)
C10 Ru4 Ru2 100.15(11)
Ru1 Ru4 Ru2 63.23(3)
Ru3 Ru4 Ru2 63.08(2)
C9 Ru4 H04 170.6
C8 Ru4 H04 91.4
C10 Ru4 H04 94.8
Ru1 Ru4 H04 71.9
Ru3 Ru4 H04 83.4
Ru2 Ru4 H04 20.4
C97 C99 H99A 109.5
C97 C99 H99B 109.5
H99A C99 H99B 109.5
C97 C99 H99C 109.5
H99A C99 H99C 109.5
H99B C99 H99C 109.5
C97 C98 C96 112.8(7)
C97 C98 H98A 109.0
C96 C98 H98A 109.0
C97 C98 H98B 109.0
C96 C98 H98B 109.0
H98A C98 H98B 107.8
C98 C97 C99 113.4(7)
C98 C97 H97A 108.9
C99 C97 H97A 108.9
C98 C97 H97B 108.9
C99 C97 H97B 108.9
H97A C97 H97B 107.7
C98 C96 C95 112.5(8)
C98 C96 H96A 109.1
C95 C96 H96A 109.1
C98 C96 H96B 109.1
C95 C96 H96B 109.1
H96A C96 H96B 107.8
C94 C95 C96 118.8(10)
C94 C95 H95A 107.6
C96 C95 H95A 107.6
C94 C95 H95B 107.6
C96 C95 H95B 107.6
H95A C95 H95B 107.0
C95 C94 H94A 109.5
C95 C94 H94B 109.5
H94A C94 H94B 109.5
C95 C94 H94C 109.5
H94A C94 H94C 109.5
H94B C94 H94C 109.5

loop_
_geom_bond_atom_site_label_1
_geom_bond_atom_site_label_2
_geom_bond_distance
C1 O1 1.144(4)
C1 Ru1 1.886(4)
C2 O2 1.144(4)
C2 Ru1 1.866(4)
C3 O3 1.141(4)
C3 Ru2 1.899(3)
C4 O4 1.146(4)
C4 Ru2 1.875(4)
C5 O5 1.147(5)
C5 Ru3 1.915(4)
C6 O6 1.141(4)
C6 Ru3 1.892(4)
C7 O7 1.144(5)
C7 Ru3 1.892(4)
C8 O8 1.146(5)
C8 Ru4 1.892(4)
C9 O9 1.145(4)
C9 Ru4 1.891(3)
C10 O10 1.119(4)
C10 Ru4 1.928(4)
C11 C16 1.386(5)
C11 C12 1.396(5)
C11 P1 1.828(3)
C12 C13 1.382(5)
C12 H12 0.9500
C13 C14 1.373(6)
C13 C17 1.508(6)
C14 C15 1.396(6)
C14 H14 0.9500
C15 C16 1.402(5)
C15 C18 1.486(7)
C16 H16 0.9500
C17 F3 1.316(5)
C17 F2 1.322(5)
C17 F1 1.353(6)
C18 F6 1.274(6)
C18 F4 1.313(7)
C18 F5 1.375(8)
C19 C24 1.391(5)
C19 C20 1.391(5)
C19 P1 1.831(3)
C20 C21 1.389(5)
C20 H20 0.9500
C21 C22 1.396(5)
C21 C25 1.498(5)
C22 C23 1.368(5)
C22 H22 0.9500
C23 C24 1.399(5)
C23 C26 1.491(5)
C24 H24 0.9500
C25 F8 1.314(5)
C25 F9 1.323(5)
C25 F7 1.339(5)
C26 F12 1.293(5)
C26 F10 1.317(5)
C26 F11 1.329(6)
C27 C29 1.506(4)
C27 C28 1.517(5)
C27 P1 1.882(3)
C27 H27 1.0000
C28 H28A 0.9800
C28 H28B 0.9800
C28 H28C 0.9800
C29 C33 1.426(5)
C29 C30 1.453(5)
C29 Fe1 2.055(3)
C30 C31 1.431(5)
C30 C39 1.495(5)
C30 Fe1 2.061(3)
C31 C32 1.413(5)
C31 Fe1 2.022(3)
C31 H31 0.9500
C32 C33 1.415(5)
C32 Fe1 2.027(3)
C32 H32 0.9500
C33 Fe1 2.037(3)
C33 H33 0.9500
C34 C38 1.411(6)
C34 C35 1.415(6)
C34 Fe1 2.060(4)
C34 H34 0.9500
C35 C36 1.392(6)
C35 Fe1 2.036(4)
C35 H35 0.9500
C36 C37 1.424(5)
C36 Fe1 2.037(4)
C36 H36 0.9500
C37 C38 1.425(6)
C37 Fe1 2.043(4)
C37 H37 0.9500
C38 Fe1 2.056(4)
C38 H38 0.9500
C39 C44 1.391(5)
C39 C40 1.434(5)
C40 C41 1.392(5)
C40 P2 1.837(4)
C41 C42 1.385(5)
C41 H41 0.9500
C42 C43 1.380(5)
C42 H42 0.9500
C43 C44 1.381(5)
C43 H43 0.9500
C44 H44 0.9500
C45 C50 1.392(6)
C45 C46 1.396(6)
C45 P2 1.828(3)
C46 C47 1.382(5)
C46 H46 0.9500
C47 C48 1.388(7)
C47 H47 0.9500
C48 C49 1.378(7)
C48 H48 0.9500
C49 C50 1.396(5)
C49 H49 0.9500
C50 H50 0.9500
C51 C56 1.354(5)
C51 C52 1.380(5)
C51 P2 1.846(3)
C52 C53 1.378(5)
C52 H52 0.9500
C53 C54 1.334(6)
C53 H53 0.9500
C54 C55 1.385(6)
C54 H54 0.9500
C55 C56 1.380(6)
C55 H55 0.9500
C56 H56 0.9500
P1 Ru1 2.3249(10)
P2 Ru2 2.3598(10)
Ru1 Ru4 2.7635(7)
Ru1 Ru3 2.9224(7)
Ru1 Ru2 3.0277(7)
Ru1 H01 1.9645
Ru1 H02 1.6590
Ru2 Ru4 2.9997(9)
Ru2 Ru3 3.0283(6)
Ru2 H01 1.6410
Ru2 H03 1.8351
Ru2 H04 1.3289
Ru3 Ru4 2.7785(6)
Ru3 H02 1.7957
Ru3 H03 1.6516
Ru4 H04 1.9913
C99 C97 1.556(11)
C99 H99A 0.9800
C99 H99B 0.9800
C99 H99C 0.9800
C98 C97 1.478(11)
C98 C96 1.507(11)
C98 H98A 0.9900
C98 H98B 0.9900
C97 H97A 0.9900
C97 H97B 0.9900
C96 C95 1.584(14)
C96 H96A 0.9900
C96 H96B 0.9900
C95 C94 1.583(14)
C95 H95A 0.9900
C95 H95B 0.9900
C94 H94A 0.9800
C94 H94B 0.9800
C94 H94C 0.9800

loop_
_geom_torsion_atom_site_label_1
_geom_torsion_atom_site_label_2
_geom_torsion_atom_site_label_3
_geom_torsion_atom_site_label_4
_geom_torsion
C16 C11 C12 C13 -0.1(5)
P1 C11 C12 C13 -169.8(3)
C11 C12 C13 C14 -2.2(6)
C11 C12 C13 C17 178.2(3)
C12 C13 C14 C15 3.4(6)
C17 C13 C14 C15 -177.0(4)
C13 C14 C15 C16 -2.5(7)
C13 C14 C15 C18 178.3(5)
C12 C11 C16 C15 1.0(6)
P1 C11 C16 C15 170.6(3)
C14 C15 C16 C11 0.2(7)
C18 C15 C16 C11 179.5(5)
C14 C13 C17 F3 -99.0(5)
C12 C13 C17 F3 80.6(5)
C14 C13 C17 F2 25.7(6)
C12 C13 C17 F2 -154.7(4)
C14 C13 C17 F1 143.7(4)
C12 C13 C17 F1 -36.7(5)
C14 C15 C18 F6 173.0(6)
C16 C15 C18 F6 -6.2(10)
C14 C15 C18 F4 -63.4(8)
C16 C15 C18 F4 117.3(5)
C14 C15 C18 F5 50.7(7)
C16 C15 C18 F5 -128.5(5)
C24 C19 C20 C21 0.4(5)
P1 C19 C20 C21 -175.4(3)
C19 C20 C21 C22 -0.9(5)
C19 C20 C21 C25 179.4(3)
C20 C21 C22 C23 1.0(5)
C25 C21 C22 C23 -179.3(3)
C21 C22 C23 C24 -0.5(5)
C21 C22 C23 C26 177.5(4)
C20 C19 C24 C23 0.0(5)
P1 C19 C24 C23 175.8(3)
C22 C23 C24 C19 0.0(5)
C26 C23 C24 C19 -178.0(3)
C20 C21 C25 F8 -124.3(4)
C22 C21 C25 F8 56.0(5)
C20 C21 C25 F9 -2.6(5)
C22 C21 C25 F9 177.8(3)
C20 C21 C25 F7 116.2(4)
C22 C21 C25 F7 -63.5(5)
C22 C23 C26 F12 121.5(5)
C24 C23 C26 F12 -60.4(6)
C22 C23 C26 F10 -1.1(6)
C24 C23 C26 F10 176.9(4)
C22 C23 C26 F11 -118.2(4)
C24 C23 C26 F11 59.8(5)
C28 C27 C29 C33 -52.9(4)
P1 C27 C29 C33 75.1(3)
C28 C27 C29 C30 135.7(3)
P1 C27 C29 C30 -96.3(4)
C28 C27 C29 Fe1 38.3(4)
P1 C27 C29 Fe1 166.3(2)
C33 C29 C30 C31 0.7(4)
C27 C29 C30 C31 173.1(3)
Fe1 C29 C30 C31 -58.0(2)
C33 C29 C30 C39 175.6(3)
C27 C29 C30 C39 -12.0(5)
Fe1 C29 C30 C39 116.9(3)
C33 C29 C30 Fe1 58.7(2)
C27 C29 C30 Fe1 -128.9(3)
C29 C30 C31 C32 -0.7(4)
C39 C30 C31 C32 -175.3(3)
Fe1 C30 C31 C32 -59.4(2)
C29 C30 C31 Fe1 58.7(2)
C39 C30 C31 Fe1 -115.9(4)
C30 C31 C32 C33 0.5(4)
Fe1 C31 C32 C33 -59.6(2)
C30 C31 C32 Fe1 60.2(2)
C31 C32 C33 C29 -0.1(4)
Fe1 C32 C33 C29 -59.3(2)
C31 C32 C33 Fe1 59.3(2)
C30 C29 C33 C32 -0.4(4)
C27 C29 C33 C32 -173.3(3)
Fe1 C29 C33 C32 58.7(2)
C30 C29 C33 Fe1 -59.1(2)
C27 C29 C33 Fe1 128.0(3)
C38 C34 C35 C36 0.7(4)
Fe1 C34 C35 C36 59.9(3)
C38 C34 C35 Fe1 -59.2(2)
C34 C35 C36 C37 -0.9(4)
Fe1 C35 C36 C37 59.5(3)
C34 C35 C36 Fe1 -60.4(3)
C35 C36 C37 C38 0.7(4)
Fe1 C36 C37 C38 60.3(2)
C35 C36 C37 Fe1 -59.6(3)
C35 C34 C38 C37 -0.3(4)
Fe1 C34 C38 C37 -58.9(2)
C35 C34 C38 Fe1 58.7(3)
C36 C37 C38 C34 -0.3(4)
Fe1 C37 C38 C34 59.5(2)
C36 C37 C38 Fe1 -59.8(3)
C31 C30 C39 C44 129.7(4)
C29 C30 C39 C44 -44.0(4)
Fe1 C30 C39 C44 42.3(4)
C31 C30 C39 C40 -49.6(5)
C29 C30 C39 C40 136.7(3)
Fe1 C30 C39 C40 -137.0(3)
C44 C39 C40 C41 -0.5(5)
C30 C39 C40 C41 178.7(3)
C44 C39 C40 P2 176.8(2)
C30 C39 C40 P2 -3.9(5)
C39 C40 C41 C42 1.5(5)
P2 C40 C41 C42 -176.0(3)
C40 C41 C42 C43 -1.3(5)
C41 C42 C43 C44 0.0(5)
C42 C43 C44 C39 1.1(5)
C40 C39 C44 C43 -0.7(5)
C30 C39 C44 C43 180.0(3)
C50 C45 C46 C47 -3.5(5)
P2 C45 C46 C47 179.6(3)
C45 C46 C47 C48 1.2(6)
C46 C47 C48 C49 0.5(6)
C47 C48 C49 C50 0.0(6)
C46 C45 C50 C49 4.0(5)
P2 C45 C50 C49 -179.1(3)
C48 C49 C50 C45 -2.3(6)
C56 C51 C52 C53 -0.9(8)
P2 C51 C52 C53 177.6(4)
C51 C52 C53 C54 1.2(9)
C52 C53 C54 C55 -0.1(10)
C53 C54 C55 C56 -1.1(13)
C52 C51 C56 C55 -0.3(10)
P2 C51 C56 C55 -178.8(6)
C54 C55 C56 C51 1.3(13)
C16 C11 P1 C19 36.6(3)
C12 C11 P1 C19 -153.9(3)
C16 C11 P1 C27 142.6(3)
C12 C11 P1 C27 -48.0(3)
C16 C11 P1 Ru1 -93.3(3)
C12 C11 P1 Ru1 76.1(3)
C24 C19 P1 C11 38.2(3)
C20 C19 P1 C11 -146.1(3)
C24 C19 P1 C27 -69.4(3)
C20 C19 P1 C27 106.3(3)
C24 C19 P1 Ru1 158.5(2)
C20 C19 P1 Ru1 -25.8(3)
C29 C27 P1 C11 -171.9(2)
C28 C27 P1 C11 -45.3(3)
C29 C27 P1 C19 -66.2(2)
C28 C27 P1 C19 60.3(3)
C29 C27 P1 Ru1 69.4(2)
C28 C27 P1 Ru1 -164.0(2)
C50 C45 P2 C40 22.4(3)
C46 C45 P2 C40 -160.7(3)
C50 C45 P2 C51 -86.5(3)
C46 C45 P2 C51 90.4(3)
C50 C45 P2 Ru2 152.1(2)
C46 C45 P2 Ru2 -31.0(3)
C41 C40 P2 C45 -109.9(3)
C39 C40 P2 C45 72.7(3)
C41 C40 P2 C51 -5.1(3)
C39 C40 P2 C51 177.5(3)
C41 C40 P2 Ru2 119.4(2)
C39 C40 P2 Ru2 -58.0(3)
C56 C51 P2 C45 -0.7(5)
C52 C51 P2 C45 -179.1(4)
C56 C51 P2 C40 -108.5(5)
C52 C51 P2 C40 73.0(4)
C56 C51 P2 Ru2 124.6(4)
C52 C51 P2 Ru2 -53.8(4)
C30 C31 Fe1 C32 -120.0(3)
C32 C31 Fe1 C35 -152.8(2)
C30 C31 Fe1 C35 87.3(2)
C32 C31 Fe1 C33 37.77(19)
C30 C31 Fe1 C33 -82.2(2)
C32 C31 Fe1 C36 -112.4(2)
C30 C31 Fe1 C36 127.6(2)
C32 C31 Fe1 C37 -72.1(2)
C30 C31 Fe1 C37 167.9(2)
C32 C31 Fe1 C29 81.6(2)
C30 C31 Fe1 C29 -38.32(19)
C32 C31 Fe1 C38 -48.8(5)
C30 C31 Fe1 C38 -168.8(4)
C32 C31 Fe1 C34 -179.8(3)
C30 C31 Fe1 C34 60.3(4)
C32 C31 Fe1 C30 120.0(3)
C33 C32 Fe1 C31 119.1(3)
C31 C32 Fe1 C35 55.1(4)
C33 C32 Fe1 C35 174.2(3)
C31 C32 Fe1 C33 -119.1(3)
C31 C32 Fe1 C36 82.4(2)
C33 C32 Fe1 C36 -158.4(2)
C31 C32 Fe1 C37 124.1(2)
C33 C32 Fe1 C37 -116.8(2)
C31 C32 Fe1 C29 -81.9(2)
C33 C32 Fe1 C29 37.24(19)
C31 C32 Fe1 C38 162.4(2)
C33 C32 Fe1 C38 -78.4(2)
C31 C32 Fe1 C34 179.7(5)
C33 C32 Fe1 C34 -61.2(5)
C31 C32 Fe1 C30 -37.48(19)
C33 C32 Fe1 C30 81.7(2)
C36 C35 Fe1 C31 77.9(3)
C34 C35 Fe1 C31 -162.8(2)
C36 C35 Fe1 C32 40.3(4)
C34 C35 Fe1 C32 159.7(3)
C36 C35 Fe1 C33 -158.5(6)
C34 C35 Fe1 C33 -39.2(8)
C34 C35 Fe1 C36 119.4(3)
C36 C35 Fe1 C37 -37.9(2)
C34 C35 Fe1 C37 81.5(2)
C36 C35 Fe1 C29 163.6(2)
C34 C35 Fe1 C29 -77.1(3)
C36 C35 Fe1 C38 -82.0(3)
C34 C35 Fe1 C38 37.4(2)
C36 C35 Fe1 C34 -119.4(3)
C36 C35 Fe1 C30 121.9(2)
C34 C35 Fe1 C30 -118.8(2)
C32 C33 Fe1 C31 -37.87(19)
C29 C33 Fe1 C31 82.3(2)
C29 C33 Fe1 C32 120.1(3)
C32 C33 Fe1 C35 -165.9(6)
C29 C33 Fe1 C35 -45.8(7)
C32 C33 Fe1 C36 42.8(4)
C29 C33 Fe1 C36 163.0(3)
C32 C33 Fe1 C37 78.3(2)
C29 C33 Fe1 C37 -161.6(2)
C32 C33 Fe1 C29 -120.1(3)
C32 C33 Fe1 C38 121.8(2)
C29 C33 Fe1 C38 -118.0(2)
C32 C33 Fe1 C34 161.8(2)
C29 C33 Fe1 C34 -78.1(2)
C32 C33 Fe1 C30 -82.0(2)
C29 C33 Fe1 C30 38.13(19)
C35 C36 Fe1 C31 -117.4(2)
C37 C36 Fe1 C31 123.2(2)
C35 C36 Fe1 C32 -159.4(2)
C37 C36 Fe1 C32 81.2(3)
C37 C36 Fe1 C35 -119.4(4)
C35 C36 Fe1 C33 171.2(3)
C37 C36 Fe1 C33 51.8(4)
C35 C36 Fe1 C37 119.4(4)
C35 C36 Fe1 C29 -56.4(7)
C37 C36 Fe1 C29 -175.8(5)
C35 C36 Fe1 C38 81.1(3)
C37 C36 Fe1 C38 -38.3(2)
C35 C36 Fe1 C34 37.6(2)
C37 C36 Fe1 C34 -81.8(3)
C35 C36 Fe1 C30 -78.1(3)
C37 C36 Fe1 C30 162.6(2)
C36 C37 Fe1 C31 -73.4(3)
C38 C37 Fe1 C31 168.5(2)
C36 C37 Fe1 C32 -113.2(2)
C38 C37 Fe1 C32 128.7(2)
C36 C37 Fe1 C35 37.1(3)
C38 C37 Fe1 C35 -80.9(3)
C36 C37 Fe1 C33 -154.3(2)
C38 C37 Fe1 C33 87.6(2)
C38 C37 Fe1 C36 -118.1(3)
C36 C37 Fe1 C29 177.5(3)
C38 C37 Fe1 C29 59.4(4)
C36 C37 Fe1 C38 118.1(3)
C36 C37 Fe1 C34 80.8(3)
C38 C37 Fe1 C34 -37.2(2)
C36 C37 Fe1 C30 -48.6(6)
C38 C37 Fe1 C30 -166.7(4)
C33 C29 Fe1 C31 -81.2(2)
C30 C29 Fe1 C31 38.04(19)
C27 C29 Fe1 C31 162.3(3)
C33 C29 Fe1 C32 -37.23(19)
C30 C29 Fe1 C32 82.0(2)
C27 C29 Fe1 C32 -153.8(3)
C33 C29 Fe1 C35 168.9(2)
C30 C29 Fe1 C35 -71.9(3)
C27 C29 Fe1 C35 52.3(4)
C30 C29 Fe1 C33 119.2(3)
C27 C29 Fe1 C33 -116.6(4)
C33 C29 Fe1 C36 -146.5(6)
C30 C29 Fe1 C36 -27.3(7)
C27 C29 Fe1 C36 97.0(7)
C33 C29 Fe1 C37 39.9(4)
C30 C29 Fe1 C37 159.1(3)
C27 C29 Fe1 C37 -76.7(5)
C33 C29 Fe1 C38 81.6(2)
C30 C29 Fe1 C38 -159.2(2)
C27 C29 Fe1 C38 -35.0(4)
C33 C29 Fe1 C34 125.8(2)
C30 C29 Fe1 C34 -115.0(2)
C27 C29 Fe1 C34 9.2(4)
C33 C29 Fe1 C30 -119.2(3)
C27 C29 Fe1 C30 124.2(4)
C34 C38 Fe1 C31 -150.3(4)
C37 C38 Fe1 C31 -30.9(5)
C34 C38 Fe1 C32 172.8(2)
C37 C38 Fe1 C32 -67.8(3)
C34 C38 Fe1 C35 -37.7(2)
C37 C38 Fe1 C35 81.7(2)
C34 C38 Fe1 C33 130.2(2)
C37 C38 Fe1 C33 -110.4(2)
C34 C38 Fe1 C36 -80.9(2)
C37 C38 Fe1 C36 38.5(2)
C34 C38 Fe1 C37 -119.4(3)
C34 C38 Fe1 C29 87.1(2)
C37 C38 Fe1 C29 -153.5(2)
C37 C38 Fe1 C34 119.4(3)
C34 C38 Fe1 C30 49.2(5)
C37 C38 Fe1 C30 168.6(3)
C38 C34 Fe1 C31 157.3(3)
C35 C34 Fe1 C31 38.1(4)
C38 C34 Fe1 C32 -22.1(6)
C35 C34 Fe1 C32 -141.4(5)
C38 C34 Fe1 C35 119.2(3)
C38 C34 Fe1 C33 -70.5(3)
C35 C34 Fe1 C33 170.3(2)
C38 C34 Fe1 C36 82.0(2)
C35 C34 Fe1 C36 -37.2(2)
C38 C34 Fe1 C37 37.8(2)
C35 C34 Fe1 C37 -81.5(2)
C38 C34 Fe1 C29 -114.2(2)
C35 C34 Fe1 C29 126.5(2)
C35 C34 Fe1 C38 -119.2(3)
C38 C34 Fe1 C30 -159.8(2)
C35 C34 Fe1 C30 81.0(2)
C29 C30 Fe1 C31 -118.8(3)
C39 C30 Fe1 C31 122.9(3)
C31 C30 Fe1 C32 37.35(19)
C29 C30 Fe1 C32 -81.4(2)
C39 C30 Fe1 C32 160.2(3)
C31 C30 Fe1 C35 -111.3(2)
C29 C30 Fe1 C35 129.9(2)
C39 C30 Fe1 C35 11.6(3)
C31 C30 Fe1 C33 81.1(2)
C29 C30 Fe1 C33 -37.64(19)
C39 C30 Fe1 C33 -156.0(3)
C31 C30 Fe1 C36 -69.6(3)
C29 C30 Fe1 C36 171.7(2)
C39 C30 Fe1 C36 53.3(3)
C31 C30 Fe1 C37 -32.8(5)
C29 C30 Fe1 C37 -151.5(4)
C39 C30 Fe1 C37 90.1(5)
C31 C30 Fe1 C29 118.8(3)
C39 C30 Fe1 C29 -118.4(3)
C31 C30 Fe1 C38 170.4(4)
C29 C30 Fe1 C38 51.6(4)
C39 C30 Fe1 C38 -66.8(5)
C31 C30 Fe1 C34 -154.0(2)
C29 C30 Fe1 C34 87.2(2)
C39 C30 Fe1 C34 -31.1(3)
O2 C2 Ru1 C1 84(10)
O2 C2 Ru1 P1 -8(10)
O2 C2 Ru1 Ru4 174(100)
O2 C2 Ru1 Ru3 -128(10)
O2 C2 Ru1 Ru2 -164(9)
O1 C1 Ru1 C2 -20(4)
O1 C1 Ru1 P1 74(4)
O1 C1 Ru1 Ru4 -107(4)
O1 C1 Ru1 Ru3 -113(4)
O1 C1 Ru1 Ru2 -169(4)
C11 P1 Ru1 C2 12.03(17)
C19 P1 Ru1 C2 -105.26(17)
C27 P1 Ru1 C2 128.72(16)
C11 P1 Ru1 C1 -76.71(16)
C19 P1 Ru1 C1 166.00(16)
C27 P1 Ru1 C1 39.98(15)
C11 P1 Ru1 Ru4 134.3(6)
C19 P1 Ru1 Ru4 17.0(7)
C27 P1 Ru1 Ru4 -109.0(6)
C11 P1 Ru1 Ru3 107.43(12)
C19 P1 Ru1 Ru3 -9.86(13)
C27 P1 Ru1 Ru3 -135.88(11)
C11 P1 Ru1 Ru2 177.69(12)
C19 P1 Ru1 Ru2 60.40(12)
C27 P1 Ru1 Ru2 -65.62(12)
O4 C4 Ru2 C3 -163(9)
O4 C4 Ru2 P2 103(9)
O4 C4 Ru2 Ru4 -5(9)
O4 C4 Ru2 Ru1 -21(9)
O4 C4 Ru2 Ru3 -60(9)
O3 C3 Ru2 C4 47(4)
O3 C3 Ru2 P2 137(4)
O3 C3 Ru2 Ru4 -63(4)
O3 C3 Ru2 Ru1 -111(4)
O3 C3 Ru2 Ru3 -52(4)
C45 P2 Ru2 C4 73.80(16)
C40 P2 Ru2 C4 -162.20(16)
C51 P2 Ru2 C4 -41.15(16)
C45 P2 Ru2 C3 -20.44(16)
C40 P2 Ru2 C3 103.56(16)
C51 P2 Ru2 C3 -135.39(16)
C45 P2 Ru2 Ru4 167.74(13)
C40 P2 Ru2 Ru4 -68.26(12)
C51 P2 Ru2 Ru4 52.79(12)
C45 P2 Ru2 Ru1 -134.67(13)
C40 P2 Ru2 Ru1 -10.67(12)
C51 P2 Ru2 Ru1 110.38(12)
C45 P2 Ru2 Ru3 -173.40(13)
C40 P2 Ru2 Ru3 -49.40(15)
C51 P2 Ru2 Ru3 71.65(15)
C2 Ru1 Ru2 C4 -5.1(3)
C1 Ru1 Ru2 C4 102.7(2)
P1 Ru1 Ru2 C4 -158.1(2)
Ru4 Ru1 Ru2 C4 20.3(2)
Ru3 Ru1 Ru2 C4 -47.0(2)
C2 Ru1 Ru2 C3 133.2(2)
C1 Ru1 Ru2 C3 -119.07(16)
P1 Ru1 Ru2 C3 -19.80(12)
Ru4 Ru1 Ru2 C3 158.56(12)
Ru3 Ru1 Ru2 C3 91.22(12)
C2 Ru1 Ru2 P2 -124.3(2)
C1 Ru1 Ru2 P2 -16.54(11)
P1 Ru1 Ru2 P2 82.73(3)
Ru4 Ru1 Ru2 P2 -98.91(2)
Ru3 Ru1 Ru2 P2 -166.24(2)
C2 Ru1 Ru2 Ru4 -25.4(2)
C1 Ru1 Ru2 Ru4 82.38(11)
P1 Ru1 Ru2 Ru4 -178.36(3)
Ru3 Ru1 Ru2 Ru4 -67.333(12)
C2 Ru1 Ru2 Ru3 41.9(2)
C1 Ru1 Ru2 Ru3 149.71(11)
P1 Ru1 Ru2 Ru3 -111.02(3)
Ru4 Ru1 Ru2 Ru3 67.333(13)
O7 C7 Ru3 C6 101(5)
O7 C7 Ru3 C5 5(5)
O7 C7 Ru3 Ru4 -169(5)
O7 C7 Ru3 Ru1 -158(5)
O7 C7 Ru3 Ru2 -108(5)
O6 C6 Ru3 C7 -102(8)
O6 C6 Ru3 C5 -6(8)
O6 C6 Ru3 Ru4 176(100)
O6 C6 Ru3 Ru1 118(8)
O6 C6 Ru3 Ru2 151(8)
O5 C5 Ru3 C7 18(2)
O5 C5 Ru3 C6 -75(2)
O5 C5 Ru3 Ru4 92(2)
O5 C5 Ru3 Ru1 -175(2)
O5 C5 Ru3 Ru2 116(2)
C2 Ru1 Ru3 C7 -97.4(2)
C1 Ru1 Ru3 C7 -5.5(3)
P1 Ru1 Ru3 C7 166.77(18)
Ru4 Ru1 Ru3 C7 -12.11(17)
Ru2 Ru1 Ru3 C7 61.24(18)
C2 Ru1 Ru3 C6 3.15(15)
C1 Ru1 Ru3 C6 95.1(2)
P1 Ru1 Ru3 C6 -92.66(11)
Ru4 Ru1 Ru3 C6 88.46(11)
Ru2 Ru1 Ru3 C6 161.81(11)
C2 Ru1 Ru3 C5 102.98(17)
C1 Ru1 Ru3 C5 -165.1(2)
P1 Ru1 Ru3 C5 7.17(14)
Ru4 Ru1 Ru3 C5 -171.71(14)
Ru2 Ru1 Ru3 C5 -98.36(14)
C2 Ru1 Ru3 Ru4 -85.32(11)
C1 Ru1 Ru3 Ru4 6.62(19)
P1 Ru1 Ru3 Ru4 178.88(3)
Ru2 Ru1 Ru3 Ru4 73.35(3)
C2 Ru1 Ru3 Ru2 -158.66(10)
C1 Ru1 Ru3 Ru2 -66.72(19)
P1 Ru1 Ru3 Ru2 105.53(4)
Ru4 Ru1 Ru3 Ru2 -73.35(3)
C4 Ru2 Ru3 C7 11.24(16)
C3 Ru2 Ru3 C7 107.32(16)
P2 Ru2 Ru3 C7 -100.31(14)
Ru4 Ru2 Ru3 C7 -78.17(12)
Ru1 Ru2 Ru3 C7 -144.98(12)
C4 Ru2 Ru3 C6 117.1(2)
C3 Ru2 Ru3 C6 -146.8(2)
P2 Ru2 Ru3 C6 5.6(2)
Ru4 Ru2 Ru3 C6 27.7(2)
Ru1 Ru2 Ru3 C6 -39.1(2)
C4 Ru2 Ru3 C5 -87.28(17)
C3 Ru2 Ru3 C5 8.80(17)
P2 Ru2 Ru3 C5 161.17(15)
Ru4 Ru2 Ru3 C5 -176.69(13)
Ru1 Ru2 Ru3 C5 116.50(13)
C4 Ru2 Ru3 Ru4 89.41(11)
C3 Ru2 Ru3 Ru4 -174.51(11)
P2 Ru2 Ru3 Ru4 -22.14(7)
Ru1 Ru2 Ru3 Ru4 -66.808(15)
C4 Ru2 Ru3 Ru1 156.22(11)
C3 Ru2 Ru3 Ru1 -107.70(11)
P2 Ru2 Ru3 Ru1 44.67(7)
Ru4 Ru2 Ru3 Ru1 66.808(15)
O9 C9 Ru4 C8 -29(6)
O9 C9 Ru4 C10 67(6)
O9 C9 Ru4 Ru1 -126(6)
O9 C9 Ru4 Ru3 170(100)
O9 C9 Ru4 Ru2 -171(6)
O8 C8 Ru4 C9 98(14)
O8 C8 Ru4 C10 3(14)
O8 C8 Ru4 Ru1 -164(14)
O8 C8 Ru4 Ru3 -166(13)
O8 C8 Ru4 Ru2 -100(14)
O10 C10 Ru4 C9 -102(6)
O10 C10 Ru4 C8 -11(6)
O10 C10 Ru4 Ru1 122(6)
O10 C10 Ru4 Ru3 165(6)
O10 C10 Ru4 Ru2 100(6)
C2 Ru1 Ru4 C9 7.38(15)
C1 Ru1 Ru4 C9 95.99(15)
P1 Ru1 Ru4 C9 -115.0(6)
Ru3 Ru1 Ru4 C9 -87.55(11)
Ru2 Ru1 Ru4 C9 -159.12(11)
C2 Ru1 Ru4 C8 -84.20(16)
C1 Ru1 Ru4 C8 4.42(14)
P1 Ru1 Ru4 C8 153.5(6)
Ru3 Ru1 Ru4 C8 -179.12(11)
Ru2 Ru1 Ru4 C8 109.30(11)
C2 Ru1 Ru4 C10 142.7(4)
C1 Ru1 Ru4 C10 -128.7(4)
P1 Ru1 Ru4 C10 20.4(8)
Ru3 Ru1 Ru4 C10 47.8(4)
Ru2 Ru1 Ru4 C10 -23.8(4)
C2 Ru1 Ru4 Ru3 94.93(12)
C1 Ru1 Ru4 Ru3 -176.46(10)
P1 Ru1 Ru4 Ru3 -27.4(6)
Ru2 Ru1 Ru4 Ru3 -71.576(15)
C2 Ru1 Ru4 Ru2 166.50(12)
C1 Ru1 Ru4 Ru2 -104.88(10)
P1 Ru1 Ru4 Ru2 44.2(6)
Ru3 Ru1 Ru4 Ru2 71.576(16)
C7 Ru3 Ru4 C9 -89.02(16)
C6 Ru3 Ru4 C9 3.98(15)
C5 Ru3 Ru4 C9 -163.3(9)
Ru1 Ru3 Ru4 C9 98.92(10)
Ru2 Ru3 Ru4 C9 170.72(10)
C7 Ru3 Ru4 C8 174.7(3)
C6 Ru3 Ru4 C8 -92.3(3)
C5 Ru3 Ru4 C8 100.4(10)
Ru1 Ru3 Ru4 C8 2.6(3)
Ru2 Ru3 Ru4 C8 74.4(3)
C7 Ru3 Ru4 C10 5.68(16)
C6 Ru3 Ru4 C10 98.67(16)
C5 Ru3 Ru4 C10 -68.6(9)
Ru1 Ru3 Ru4 C10 -166.39(11)
Ru2 Ru3 Ru4 C10 -94.58(11)
C7 Ru3 Ru4 Ru1 172.06(12)
C6 Ru3 Ru4 Ru1 -94.94(12)
C5 Ru3 Ru4 Ru1 97.8(9)
Ru2 Ru3 Ru4 Ru1 71.80(2)
C7 Ru3 Ru4 Ru2 100.26(12)
C6 Ru3 Ru4 Ru2 -166.74(11)
C5 Ru3 Ru4 Ru2 26.0(9)
Ru1 Ru3 Ru4 Ru2 -71.80(2)
C4 Ru2 Ru4 C9 -117.6(3)
C3 Ru2 Ru4 C9 -7.4(4)
P2 Ru2 Ru4 C9 151.7(2)
Ru1 Ru2 Ru4 C9 51.5(2)
Ru3 Ru2 Ru4 C9 -21.0(2)
C4 Ru2 Ru4 C8 103.54(17)
C3 Ru2 Ru4 C8 -146.3(3)
P2 Ru2 Ru4 C8 12.85(13)
Ru1 Ru2 Ru4 C8 -87.40(13)
Ru3 Ru2 Ru4 C8 -159.85(13)
C4 Ru2 Ru4 C10 3.67(16)
C3 Ru2 Ru4 C10 113.9(3)
P2 Ru2 Ru4 C10 -87.02(12)
Ru1 Ru2 Ru4 C10 172.73(12)
Ru3 Ru2 Ru4 C10 100.27(12)
C4 Ru2 Ru4 Ru1 -169.06(11)
C3 Ru2 Ru4 Ru1 -58.9(3)
P2 Ru2 Ru4 Ru1 100.25(3)
Ru3 Ru2 Ru4 Ru1 -72.459(18)
C4 Ru2 Ru4 Ru3 -96.60(11)
C3 Ru2 Ru4 Ru3 13.6(3)
P2 Ru2 Ru4 Ru3 172.71(2)
Ru1 Ru2 Ru4 Ru3 72.459(19)
C96 C98 C97 C99 180.0(7)
C97 C98 C96 C95 -177.3(8)
C98 C96 C95 C94 170.7(9)
